data_7700580
loop_
_publ_author_name
'Kotani, Hiroaki'
'Shimomura, Hinatsu'
'Horimoto, Momoka'
'Ishizuka, Tomoya'
'Shiota, Yoshihito'
'Yoshizawa, Kazunari'
'Yanagisawa, Sachiko'
'Kawahara-Nakagawa, Yuka'
'Kubo, Minoru'
'Kojima, Takahiko'

_publ_section_title
;
 Fundamental electron-transfer and proton-coupled electron-transfer
 properties of Ru(iv)-oxo complexes.
;
_journal_issue 35
_journal_name_full 'Dalton transactions (Cambridge, England : 2003)'
_journal_page_first 13154
_journal_page_last 13161
_journal_paper_doi 10.1039/c9dt02734c
_journal_volume 48
_journal_year 2019
_chemical_formula_sum 'C23 H23 F12 N5 O P2 Ru'
_chemical_formula_weight 776.47
_space_group_crystal_system monoclinic
_space_group_IT_number 14
_space_group_name_Hall '-P 2yn'
_space_group_name_H-M_alt 'P 1 21/n 1'
_symmetry_space_group_name_Hall '-P 2yn'
_symmetry_space_group_name_H-M 'P 1 21/n 1'
_atom_sites_solution_hydrogens geom
_audit_creation_method SHELXL-2017/1
_audit_update_record
;
2019-07-03 deposited with the CCDC.    2019-07-16 downloaded from the CCDC.
;
_cell_angle_alpha 90
_cell_angle_beta 91.529(6)
_cell_angle_gamma 90
_cell_formula_units_Z 4
_cell_length_a 10.004(4)
_cell_length_b 21.409(10)
_cell_length_c 13.216(6)
_cell_measurement_reflns_used 3925
_cell_measurement_temperature 120(2)
_cell_measurement_theta_max 27.42
_cell_measurement_theta_min 2.45
_cell_volume 2830(2)
_computing_cell_refinement 'Bruker SAINT'
_computing_data_collection 'Bruker APEX2'
_computing_data_reduction 'Bruker SAINT'
_computing_molecular_graphics 'Bruker SHELXTL'
_computing_publication_material 'Bruker SHELXTL'
_computing_structure_refinement 'SHELXL-2017/1 (Sheldrick, 2017)'
_computing_structure_solution 'SHELXL-97 (Sheldrick, 2008)'
_diffrn_ambient_temperature 120(2)
_diffrn_measured_fraction_theta_full 0.989
_diffrn_measured_fraction_theta_max 0.892
_diffrn_measurement_device_type 'Bruker APEX-II CCD'
_diffrn_radiation_type MoKa
_diffrn_radiation_wavelength 0.71073
_diffrn_reflns_av_R_equivalents 0.0664
_diffrn_reflns_av_unetI/netI 0.0924
_diffrn_reflns_Laue_measured_fraction_full 0.989
_diffrn_reflns_Laue_measured_fraction_max 0.892
_diffrn_reflns_limit_h_max 10
_diffrn_reflns_limit_h_min -13
_diffrn_reflns_limit_k_max 25
_diffrn_reflns_limit_k_min -27
_diffrn_reflns_limit_l_max 16
_diffrn_reflns_limit_l_min -17
_diffrn_reflns_number 15387
_diffrn_reflns_point_group_measured_fraction_full 0.989
_diffrn_reflns_point_group_measured_fraction_max 0.892
_diffrn_reflns_theta_full 25.242
_diffrn_reflns_theta_max 28.725
_diffrn_reflns_theta_min 1.811
_exptl_absorpt_coefficient_mu 0.776
_exptl_crystal_colour red
_exptl_crystal_density_diffrn 1.823
_exptl_crystal_description platelet
_exptl_crystal_F_000 1544
_exptl_crystal_size_max 0.180
_exptl_crystal_size_mid 0.120
_exptl_crystal_size_min 0.040
_refine_diff_density_max 2.484
_refine_diff_density_min -1.870
_refine_diff_density_rms 0.201
_refine_ls_extinction_method none
_refine_ls_goodness_of_fit_ref 1.016
_refine_ls_hydrogen_treatment constr
_refine_ls_matrix_type full
_refine_ls_number_parameters 398
_refine_ls_number_reflns 6533
_refine_ls_number_restraints 0
_refine_ls_restrained_S_all 1.016
_refine_ls_R_factor_all 0.1104
_refine_ls_R_factor_gt 0.0749
_refine_ls_shift/su_max 0.000
_refine_ls_shift/su_mean 0.000
_refine_ls_structure_factor_coef Fsqd
_refine_ls_weighting_details 'w=1/[?s^2^(Fo^2^)+(0.1351P)^2^+14.6148P] where P=(Fo^2^+2Fc^2^)/3'
_refine_ls_weighting_scheme calc
_refine_ls_wR_factor_gt 0.2176
_refine_ls_wR_factor_ref 0.2419
_reflns_Friedel_coverage 0.000
_reflns_number_gt 4449
_reflns_number_total 6533
_reflns_threshold_expression 'I > 2?s(I)'
_cod_data_source_file c9dt02734c2.cif
_cod_data_source_block Momoka1
_cod_depositor_comments 'Adding full bibliography for 7700578--7700580.cif.'
_cod_database_code 7700580
_shelx_shelxl_version_number 2017/1
_shelx_space_group_comment
;
The symmetry employed for this shelxl refinement is uniquely defined
by the following loop, which should always be used as a source of
symmetry information in preference to the above space-group names.
They are only intended as comments.
;
_shelx_estimated_absorpt_t_min 0.873
_shelx_estimated_absorpt_t_max 0.970

loop_
_space_group_symop_operation_xyz
'x, y, z'
'-x+1/2, y+1/2, -z+1/2'
'-x, -y, -z'
'x-1/2, -y-1/2, z-1/2'

loop_
_atom_site_label
_atom_site_type_symbol
_atom_site_fract_x
_atom_site_fract_y
_atom_site_fract_z
_atom_site_U_iso_or_equiv
_atom_site_adp_type
_atom_site_occupancy
_atom_site_site_symmetry_order
_atom_site_calc_flag
_atom_site_refinement_flags_posn
_atom_site_refinement_flags_adp
Ru1 Ru 0.50416(6) 0.41779(2) 0.33417(4) 0.02008(19) Uani 1 1 d . .
P1 P -0.0016(2) 0.60193(9) 0.17283(14) 0.0250(4) Uani 1 1 d . .
P2 P 0.4642(2) 0.25137(10) 0.89228(18) 0.0366(5) Uani 1 1 d . .
F1 F -0.0097(5) 0.64916(19) 0.2669(3) 0.0306(10) Uani 1 1 d . .
F2 F -0.0585(5) 0.6556(2) 0.0992(3) 0.0320(10) Uani 1 1 d . .
F3 F 0.1477(5) 0.6245(2) 0.1539(4) 0.0367(11) Uani 1 1 d . .
F4 F 0.0533(6) 0.5483(2) 0.2486(4) 0.0457(13) Uani 1 1 d . .
F5 F -0.1513(5) 0.5795(2) 0.1936(3) 0.0349(11) Uani 1 1 d . .
F6 F 0.0059(5) 0.5546(2) 0.0800(3) 0.0348(10) Uani 1 1 d . .
F7 F 0.3542(9) 0.2606(3) 0.9744(6) 0.091(3) Uani 1 1 d . .
F8 F 0.5085(8) 0.3220(3) 0.9025(7) 0.080(2) Uani 1 1 d . .
F9 F 0.3596(7) 0.2724(3) 0.8072(5) 0.0686(18) Uani 1 1 d . .
F10 F 0.4208(7) 0.1802(3) 0.8768(5) 0.0598(16) Uani 1 1 d . .
F11 F 0.5701(10) 0.2294(4) 0.9749(6) 0.100(3) Uani 1 1 d . .
F12 F 0.5703(7) 0.2404(3) 0.8059(6) 0.0689(19) Uani 1 1 d . .
O1 O 0.5630(6) 0.4942(2) 0.3598(4) 0.0315(12) Uani 1 1 d . .
N1 N 0.4413(6) 0.3250(3) 0.2747(5) 0.0255(13) Uani 1 1 d . .
N2 N 0.6715(6) 0.3955(3) 0.2508(4) 0.0219(12) Uani 1 1 d . .
N3 N 0.4187(6) 0.4441(3) 0.1970(4) 0.0213(12) Uani 1 1 d . .
N4 N 0.3304(6) 0.4258(3) 0.4145(4) 0.0220(12) Uani 1 1 d . .
N5 N 0.5676(6) 0.3853(3) 0.4742(4) 0.0238(12) Uani 1 1 d . .
C1 C 0.5642(7) 0.2947(3) 0.2349(7) 0.0308(17) Uani 1 1 d . .
H1 H 0.538280 0.267865 0.176624 0.037 Uiso 1 1 calc R U
H2 H 0.603846 0.267368 0.288274 0.037 Uiso 1 1 calc R U
C2 C 0.6686(8) 0.3406(3) 0.2021(6) 0.0282(15) Uani 1 1 d . .
C3 C 0.7614(8) 0.3244(4) 0.1307(6) 0.0311(17) Uani 1 1 d . .
H3 H 0.753616 0.286129 0.094512 0.037 Uiso 1 1 calc R U
C4 C 0.8661(8) 0.3653(4) 0.1131(6) 0.0349(18) Uani 1 1 d . .
H4 H 0.932975 0.355077 0.066144 0.042 Uiso 1 1 calc R U
C5 C 0.8710(8) 0.4213(4) 0.1652(6) 0.0316(17) Uani 1 1 d . .
H5 H 0.942451 0.449651 0.155084 0.038 Uiso 1 1 calc R U
C6 C 0.7726(8) 0.4357(4) 0.2315(6) 0.0278(15) Uani 1 1 d . .
H6 H 0.775270 0.475001 0.264959 0.033 Uiso 1 1 calc R U
C7 C 0.3395(8) 0.3369(4) 0.1937(6) 0.0330(17) Uani 1 1 d . .
H7 H 0.249606 0.334548 0.223049 0.040 Uiso 1 1 calc R U
H8 H 0.345292 0.303662 0.141977 0.040 Uiso 1 1 calc R U
C8 C 0.3547(7) 0.3995(4) 0.1430(5) 0.0257(15) Uani 1 1 d . .
C9 C 0.2949(8) 0.4127(4) 0.0489(6) 0.0353(18) Uani 1 1 d . .
H9 H 0.253359 0.380446 0.009894 0.042 Uiso 1 1 calc R U
C10 C 0.2971(9) 0.4724(4) 0.0139(6) 0.0389(19) Uani 1 1 d . .
H10 H 0.254120 0.482285 -0.049057 0.047 Uiso 1 1 calc R U
C11 C 0.3618(9) 0.5192(4) 0.0698(6) 0.0366(19) Uani 1 1 d . .
H11 H 0.363413 0.561027 0.045813 0.044 Uiso 1 1 calc R U
C12 C 0.4235(8) 0.5033(4) 0.1606(6) 0.0291(16) Uani 1 1 d . .
H12 H 0.470302 0.534452 0.198524 0.035 Uiso 1 1 calc R U
C13 C 0.3822(8) 0.2813(3) 0.3490(6) 0.0311(17) Uani 1 1 d . .
H13 H 0.302533 0.300402 0.377497 0.047 Uiso 1 1 calc R U
H14 H 0.447964 0.272660 0.403506 0.047 Uiso 1 1 calc R U
H15 H 0.357339 0.242207 0.314923 0.047 Uiso 1 1 calc R U
C14 C 0.2128(7) 0.4480(3) 0.3774(6) 0.0272(15) Uani 1 1 d . .
H16 H 0.209587 0.466279 0.311922 0.033 Uiso 1 1 calc R U
C15 C 0.0975(8) 0.4450(4) 0.4314(6) 0.0325(17) Uani 1 1 d . .
H17 H 0.015386 0.460041 0.403150 0.039 Uiso 1 1 calc R U
C16 C 0.1033(8) 0.4198(4) 0.5273(6) 0.0316(17) Uani 1 1 d . .
H18 H 0.024480 0.416869 0.565552 0.038 Uiso 1 1 calc R U
C17 C 0.2239(8) 0.3987(4) 0.5680(6) 0.0290(16) Uani 1 1 d . .
H19 H 0.229348 0.381919 0.634488 0.035 Uiso 1 1 calc R U
C18 C 0.3373(8) 0.4027(3) 0.5093(5) 0.0249(15) Uani 1 1 d . .
C19 C 0.4726(7) 0.3822(3) 0.5449(5) 0.0231(14) Uani 1 1 d . .
C20 C 0.5024(8) 0.3638(4) 0.6431(5) 0.0301(17) Uani 1 1 d . .
H20 H 0.433972 0.360697 0.691346 0.036 Uiso 1 1 calc R U
C21 C 0.6346(9) 0.3498(4) 0.6703(6) 0.0361(19) Uani 1 1 d . .
H21 H 0.658154 0.337948 0.737746 0.043 Uiso 1 1 calc R U
C22 C 0.7313(9) 0.3533(4) 0.5972(6) 0.0376(19) Uani 1 1 d . .
H22 H 0.821938 0.343924 0.614051 0.045 Uiso 1 1 calc R U
C23 C 0.6946(8) 0.3708(4) 0.4995(6) 0.0313(17) Uani 1 1 d . .
H23 H 0.760753 0.372443 0.449309 0.038 Uiso 1 1 calc R U

loop_
_atom_site_aniso_label
_atom_site_aniso_U_11
_atom_site_aniso_U_22
_atom_site_aniso_U_33
_atom_site_aniso_U_23
_atom_site_aniso_U_13
_atom_site_aniso_U_12
Ru1 0.0207(3) 0.0218(3) 0.0176(3) 0.0006(2) -0.0015(2) 0.0008(2)
P1 0.0282(10) 0.0251(9) 0.0217(9) 0.0001(7) 0.0010(7) -0.0004(7)
P2 0.0328(12) 0.0404(12) 0.0367(12) 0.0002(9) -0.0009(9) -0.0032(9)
F1 0.036(3) 0.032(2) 0.023(2) -0.0053(17) -0.0002(18) 0.0023(19)
F2 0.032(3) 0.037(2) 0.026(2) 0.0039(18) -0.0052(18) 0.0001(19)
F3 0.023(2) 0.041(3) 0.047(3) -0.004(2) -0.001(2) -0.0002(19)
F4 0.064(4) 0.032(3) 0.040(3) 0.006(2) -0.009(3) 0.010(2)
F5 0.035(3) 0.038(3) 0.033(2) -0.0032(19) 0.008(2) -0.012(2)
F6 0.040(3) 0.034(2) 0.030(2) -0.0062(18) 0.010(2) -0.003(2)
F7 0.143(8) 0.055(4) 0.078(5) 0.005(3) 0.076(5) 0.012(4)
F8 0.083(5) 0.043(3) 0.115(6) -0.015(4) 0.011(5) -0.017(3)
F9 0.049(4) 0.091(5) 0.064(4) -0.002(3) -0.011(3) 0.013(3)
F10 0.061(4) 0.045(3) 0.074(4) -0.008(3) 0.029(3) -0.012(3)
F11 0.116(7) 0.091(6) 0.089(6) -0.006(4) -0.058(5) 0.019(5)
F12 0.054(4) 0.059(4) 0.096(5) 0.009(3) 0.035(4) 0.004(3)
O1 0.044(3) 0.022(2) 0.028(3) -0.001(2) 0.004(2) -0.001(2)
N1 0.023(3) 0.021(3) 0.032(3) -0.002(2) 0.001(3) 0.001(2)
N2 0.018(3) 0.024(3) 0.023(3) 0.004(2) -0.005(2) -0.002(2)
N3 0.022(3) 0.028(3) 0.014(3) 0.001(2) -0.003(2) 0.002(2)
N4 0.019(3) 0.025(3) 0.022(3) -0.003(2) -0.002(2) 0.004(2)
N5 0.025(3) 0.028(3) 0.018(3) 0.001(2) -0.003(2) 0.002(2)
C1 0.017(4) 0.023(3) 0.052(5) -0.007(3) 0.009(3) -0.004(3)
C2 0.027(4) 0.030(4) 0.029(4) 0.001(3) 0.005(3) -0.001(3)
C3 0.033(4) 0.033(4) 0.028(4) -0.005(3) 0.009(3) 0.000(3)
C4 0.030(4) 0.044(5) 0.032(4) 0.005(3) 0.010(3) 0.000(3)
C5 0.025(4) 0.037(4) 0.034(4) 0.007(3) 0.007(3) -0.004(3)
C6 0.026(4) 0.028(3) 0.029(4) 0.005(3) -0.001(3) -0.003(3)
C7 0.032(4) 0.035(4) 0.032(4) -0.004(3) -0.011(3) -0.006(3)
C8 0.014(3) 0.036(4) 0.027(4) -0.001(3) 0.000(3) 0.001(3)
C9 0.029(4) 0.051(5) 0.026(4) -0.003(3) -0.010(3) 0.001(4)
C10 0.035(5) 0.053(5) 0.027(4) 0.009(4) -0.007(3) 0.008(4)
C11 0.039(5) 0.044(5) 0.026(4) 0.008(3) 0.000(3) 0.008(4)
C12 0.029(4) 0.031(4) 0.028(4) 0.000(3) 0.000(3) 0.004(3)
C13 0.030(4) 0.027(4) 0.036(4) 0.001(3) 0.008(3) -0.004(3)
C14 0.022(4) 0.032(4) 0.027(4) -0.001(3) 0.000(3) 0.008(3)
C15 0.022(4) 0.040(4) 0.036(4) -0.006(3) -0.004(3) 0.010(3)
C16 0.019(4) 0.039(4) 0.037(4) -0.002(3) 0.011(3) 0.004(3)
C17 0.028(4) 0.032(4) 0.027(4) -0.003(3) 0.004(3) -0.002(3)
C18 0.028(4) 0.023(3) 0.024(3) -0.004(3) 0.001(3) 0.003(3)
C19 0.025(4) 0.023(3) 0.022(3) -0.001(3) -0.001(3) 0.001(3)
C20 0.039(5) 0.033(4) 0.018(3) 0.002(3) -0.002(3) 0.002(3)
C21 0.044(5) 0.041(4) 0.024(4) 0.002(3) -0.011(3) 0.005(4)
C22 0.036(5) 0.049(5) 0.028(4) 0.006(3) -0.009(3) 0.005(4)
C23 0.023(4) 0.041(4) 0.030(4) 0.006(3) -0.002(3) 0.008(3)

loop_
_atom_type_symbol
_atom_type_description
_atom_type_scat_dispersion_real
_atom_type_scat_dispersion_imag
_atom_type_scat_source
C C 0.0033 0.0016 'International Tables Vol C Tables 4.2.6.8 and 6.1.1.4'
H H 0.0000 0.0000 'International Tables Vol C Tables 4.2.6.8 and 6.1.1.4'
N N 0.0061 0.0033 'International Tables Vol C Tables 4.2.6.8 and 6.1.1.4'
O O 0.0106 0.0060 'International Tables Vol C Tables 4.2.6.8 and 6.1.1.4'
F F 0.0171 0.0103 'International Tables Vol C Tables 4.2.6.8 and 6.1.1.4'
P P 0.1023 0.0942 'International Tables Vol C Tables 4.2.6.8 and 6.1.1.4'
Ru Ru -1.2594 0.8363 'International Tables Vol C Tables 4.2.6.8 and 6.1.1.4'

loop_
_geom_angle_atom_site_label_1
_geom_angle_atom_site_label_2
_geom_angle_atom_site_label_3
_geom_angle
O1 Ru1 N5 92.7(2)
O1 Ru1 N3 92.5(2)
N5 Ru1 N3 172.8(2)
O1 Ru1 N4 96.0(2)
N5 Ru1 N4 79.1(2)
N3 Ru1 N4 95.4(2)
O1 Ru1 N2 92.6(2)
N5 Ru1 N2 99.5(2)
N3 Ru1 N2 85.3(2)
N4 Ru1 N2 171.4(2)
O1 Ru1 N1 170.0(2)
N5 Ru1 N1 95.4(2)
N3 Ru1 N1 80.0(2)
N4 Ru1 N1 91.3(2)
N2 Ru1 N1 80.3(2)
F6 P1 F3 90.5(3)
F6 P1 F2 90.6(3)
F3 P1 F2 90.4(3)
F6 P1 F5 90.3(3)
F3 P1 F5 179.1(3)
F2 P1 F5 90.0(3)
F6 P1 F1 179.6(3)
F3 P1 F1 89.8(3)
F2 P1 F1 89.7(2)
F5 P1 F1 89.4(3)
F6 P1 F4 90.2(3)
F3 P1 F4 90.5(3)
F2 P1 F4 178.8(3)
F5 P1 F4 89.1(3)
F1 P1 F4 89.5(3)
F11 P2 F7 91.7(5)
F11 P2 F8 92.6(5)
F7 P2 F8 91.1(4)
F11 P2 F9 178.6(5)
F7 P2 F9 89.6(4)
F8 P2 F9 88.1(4)
F11 P2 F10 88.8(4)
F7 P2 F10 90.9(4)
F8 P2 F10 177.5(4)
F9 P2 F10 90.5(4)
F11 P2 F12 90.3(5)
F7 P2 F12 177.3(5)
F8 P2 F12 90.7(4)
F9 P2 F12 88.5(4)
F10 P2 F12 87.3(3)
C7 N1 C13 107.9(6)
C7 N1 C1 112.2(6)
C13 N1 C1 107.7(6)
C7 N1 Ru1 106.5(4)
C13 N1 Ru1 116.2(5)
C1 N1 Ru1 106.5(4)
C2 N2 C6 118.1(7)
C2 N2 Ru1 116.6(5)
C6 N2 Ru1 124.6(5)
C8 N3 C12 119.7(6)
C8 N3 Ru1 117.0(5)
C12 N3 Ru1 123.3(5)
C18 N4 C14 119.3(6)
C18 N4 Ru1 115.1(5)
C14 N4 Ru1 125.4(5)
C23 N5 C19 119.6(6)
C23 N5 Ru1 124.7(5)
C19 N5 Ru1 115.6(5)
N1 C1 C2 113.6(6)
N1 C1 H1 108.8
C2 C1 H1 108.8
N1 C1 H2 108.8
C2 C1 H2 108.8
H1 C1 H2 107.7
N2 C2 C3 122.8(7)
N2 C2 C1 116.1(7)
C3 C2 C1 121.0(7)
C2 C3 C4 118.5(7)
C2 C3 H3 120.8
C4 C3 H3 120.8
C5 C4 C3 118.7(7)
C5 C4 H4 120.6
C3 C4 H4 120.6
C6 C5 C4 119.8(7)
C6 C5 H5 120.1
C4 C5 H5 120.1
N2 C6 C5 121.9(7)
N2 C6 H6 119.0
C5 C6 H6 119.0
N1 C7 C8 113.5(6)
N1 C7 H7 108.9
C8 C7 H7 108.9
N1 C7 H8 108.9
C8 C7 H8 108.9
H7 C7 H8 107.7
N3 C8 C9 121.2(7)
N3 C8 C7 116.6(6)
C9 C8 C7 122.0(7)
C10 C9 C8 118.9(8)
C10 C9 H9 120.6
C8 C9 H9 120.6
C9 C10 C11 120.5(7)
C9 C10 H10 119.8
C11 C10 H10 119.8
C12 C11 C10 118.4(8)
C12 C11 H11 120.8
C10 C11 H11 120.8
N3 C12 C11 121.4(7)
N3 C12 H12 119.3
C11 C12 H12 119.3
N1 C13 H13 109.5
N1 C13 H14 109.5
H13 C13 H14 109.5
N1 C13 H15 109.5
H13 C13 H15 109.5
H14 C13 H15 109.5
N4 C14 C15 122.1(7)
N4 C14 H16 119.0
C15 C14 H16 119.0
C14 C15 C16 118.8(7)
C14 C15 H17 120.6
C16 C15 H17 120.6
C15 C16 C17 120.0(7)
C15 C16 H18 120.0
C17 C16 H18 120.0
C16 C17 C18 118.6(7)
C16 C17 H19 120.7
C18 C17 H19 120.7
N4 C18 C17 121.2(7)
N4 C18 C19 115.2(6)
C17 C18 C19 123.6(7)
N5 C19 C20 121.7(7)
N5 C19 C18 114.6(6)
C20 C19 C18 123.6(7)
C19 C20 C21 118.9(7)
C19 C20 H20 120.6
C21 C20 H20 120.6
C22 C21 C20 118.9(7)
C22 C21 H21 120.6
C20 C21 H21 120.6
C23 C22 C21 119.5(8)
C23 C22 H22 120.2
C21 C22 H22 120.2
N5 C23 C22 121.4(8)
N5 C23 H23 119.3
C22 C23 H23 119.3

loop_
_geom_bond_atom_site_label_1
_geom_bond_atom_site_label_2
_geom_bond_distance
Ru1 O1 1.769(5)
Ru1 N5 2.061(6)
Ru1 N3 2.062(5)
Ru1 N4 2.068(6)
Ru1 N2 2.083(6)
Ru1 N1 2.222(6)
P1 F6 1.594(5)
P1 F3 1.596(5)
P1 F2 1.600(5)
P1 F5 1.603(5)
P1 F1 1.606(4)
P1 F4 1.611(5)
P2 F11 1.573(7)
P2 F7 1.578(7)
P2 F8 1.580(6)
P2 F9 1.581(7)
P2 F10 1.597(6)
P2 F12 1.596(7)
N1 C7 1.479(9)
N1 C13 1.490(9)
N1 C1 1.498(9)
N2 C2 1.342(9)
N2 C6 1.357(9)
N3 C8 1.344(9)
N3 C12 1.357(9)
N4 C18 1.347(9)
N4 C14 1.349(9)
N5 C23 1.342(9)
N5 C19 1.353(9)
C1 C2 1.507(10)
C1 H1 0.9900
C1 H2 0.9900
C2 C3 1.385(10)
C3 C4 1.391(11)
C3 H3 0.9500
C4 C5 1.381(11)
C4 H4 0.9500
C5 C6 1.371(11)
C5 H5 0.9500
C6 H6 0.9500
C7 C8 1.508(11)
C7 H7 0.9900
C7 H8 0.9900
C8 C9 1.394(10)
C9 C10 1.360(12)
C9 H9 0.9500
C10 C11 1.395(12)
C10 H10 0.9500
C11 C12 1.377(11)
C11 H11 0.9500
C12 H12 0.9500
C13 H13 0.9800
C13 H14 0.9800
C13 H15 0.9800
C14 C15 1.374(11)
C14 H16 0.9500
C15 C16 1.378(11)
C15 H17 0.9500
C16 C17 1.383(11)
C16 H18 0.9500
C17 C18 1.394(11)
C17 H19 0.9500
C18 C19 1.488(10)
C19 C20 1.381(10)
C20 C21 1.394(11)
C20 H20 0.9500
C21 C22 1.387(12)
C21 H21 0.9500
C22 C23 1.384(11)
C22 H22 0.9500
C23 H23 0.9500

loop_
_geom_torsion_atom_site_label_1
_geom_torsion_atom_site_label_2
_geom_torsion_atom_site_label_3
_geom_torsion_atom_site_label_4
_geom_torsion
C7 N1 C1 C2 89.8(8)
C13 N1 C1 C2 -151.6(7)
Ru1 N1 C1 C2 -26.4(8)
C6 N2 C2 C3 -2.4(11)
Ru1 N2 C2 C3 168.7(6)
C6 N2 C2 C1 173.1(7)
Ru1 N2 C2 C1 -15.8(8)
N1 C1 C2 N2 29.4(10)
N1 C1 C2 C3 -155.1(7)
N2 C2 C3 C4 3.8(12)
C1 C2 C3 C4 -171.5(7)
C2 C3 C4 C5 -2.0(12)
C3 C4 C5 C6 -1.0(12)
C2 N2 C6 C5 -0.7(11)
Ru1 N2 C6 C5 -171.1(6)
C4 C5 C6 N2 2.4(12)
C13 N1 C7 C8 152.6(6)
C1 N1 C7 C8 -89.0(8)
Ru1 N1 C7 C8 27.2(8)
C12 N3 C8 C9 1.2(11)
Ru1 N3 C8 C9 -179.4(6)
C12 N3 C8 C7 -172.9(7)
Ru1 N3 C8 C7 6.5(9)
N1 C7 C8 N3 -24.1(10)
N1 C7 C8 C9 161.9(7)
N3 C8 C9 C10 -2.8(12)
C7 C8 C9 C10 171.0(8)
C8 C9 C10 C11 2.1(13)
C9 C10 C11 C12 0.2(13)
C8 N3 C12 C11 1.2(11)
Ru1 N3 C12 C11 -178.2(6)
C10 C11 C12 N3 -1.9(12)
C18 N4 C14 C15 -3.3(11)
Ru1 N4 C14 C15 172.0(6)
N4 C14 C15 C16 1.5(12)
C14 C15 C16 C17 0.7(12)
C15 C16 C17 C18 -1.1(11)
C14 N4 C18 C17 2.9(10)
Ru1 N4 C18 C17 -172.9(5)
C14 N4 C18 C19 -177.2(6)
Ru1 N4 C18 C19 7.0(8)
C16 C17 C18 N4 -0.7(11)
C16 C17 C18 C19 179.4(7)
C23 N5 C19 C20 -0.6(11)
Ru1 N5 C19 C20 -177.2(5)
C23 N5 C19 C18 176.8(6)
Ru1 N5 C19 C18 0.2(8)
N4 C18 C19 N5 -4.8(9)
C17 C18 C19 N5 175.1(7)
N4 C18 C19 C20 172.6(7)
C17 C18 C19 C20 -7.6(11)
N5 C19 C20 C21 1.8(11)
C18 C19 C20 C21 -175.4(7)
C19 C20 C21 C22 -1.5(12)
C20 C21 C22 C23 0.1(13)
C19 N5 C23 C22 -0.9(11)
Ru1 N5 C23 C22 175.4(6)
C21 C22 C23 N5 1.1(13)
